data_1570002
loop_
_publ_author_name
'Mitchell, Travis B.'
'Zhang, Xiaotong'
'Jerozal, Ronald T.'
'Chen, Yu Sheng'
'Wang, SuYin'
'Benedict, Jason B.'

_publ_section_title
;
 Development of a scalar-based geometric parameterization approach for the
 crystal structure landscape of dithienylethene-based crystalline solids.
;
_journal_coeditor_code YC5044
_journal_issue 6
_journal_name_full IUCrJ
_journal_paper_doi 10.1107/S2052252523008060
_journal_volume 10
_journal_year 2023
_chemical_formula_moiety 'C78 H56 N4 O9 S4 Zn2, 3(C4 H9 N O), 5(H2 O)'
_chemical_formula_sum 'C90 H93 N7 O17 S4 Zn2'
_chemical_formula_weight 1803.69
_space_group_crystal_system triclinic
_space_group_IT_number 2
_space_group_name_Hall '-P 1'
_space_group_name_H-M_alt 'P -1'
_atom_sites_solution_hydrogens mixed
_atom_sites_solution_primary dual
_audit_creation_date 2022-04-17
_audit_creation_method
;
Olex2 1.5
(compiled 2022.04.07 svn.rca3783a0 for OlexSys, GUI svn.r6498)
;
_cell_angle_alpha 78.006(4)
_cell_angle_beta 76.999(4)
_cell_angle_gamma 83.799(4)
_cell_formula_units_Z 2
_cell_length_a 11.873(2)
_cell_length_b 17.012(3)
_cell_length_c 22.921(4)
_cell_measurement_reflns_used 6082
_cell_measurement_temperature 90
_cell_measurement_theta_max 26.73
_cell_measurement_theta_min 2.21
_cell_volume 4403.4(13)
_computing_cell_refinement 'SAINT V8.40B (Bruker AXS, 2016)'
_computing_data_reduction 'SAINT V8.40B (Bruker AXS, 2016)'
_computing_molecular_graphics 'Olex2 1.5 (Dolomanov et al., 2009)'
_computing_publication_material 'Olex2 1.5 (Dolomanov et al., 2009)'
_computing_structure_refinement 'SHELXL 2019/2 (Sheldrick, 2015)'
_computing_structure_solution 'SHELXT  (Sheldrick, 2015)'
_diffrn_ambient_temperature 90
_diffrn_measured_fraction_theta_full 0.993
_diffrn_measured_fraction_theta_max 0.977
_diffrn_measurement_device_type 'Bruker APEX-II CCD'
_diffrn_measurement_method '\f and \w scans'
_diffrn_radiation_type MoK\a
_diffrn_radiation_wavelength 0.71073
_diffrn_reflns_av_R_equivalents 0.0916
_diffrn_reflns_av_unetI/netI 0.1086
_diffrn_reflns_Laue_measured_fraction_full 0.993
_diffrn_reflns_Laue_measured_fraction_max 0.977
_diffrn_reflns_limit_h_max 15
_diffrn_reflns_limit_h_min -15
_diffrn_reflns_limit_k_max 22
_diffrn_reflns_limit_k_min -22
_diffrn_reflns_limit_l_max 30
_diffrn_reflns_limit_l_min 0
_diffrn_reflns_number 27985
_diffrn_reflns_point_group_measured_fraction_full 0.993
_diffrn_reflns_point_group_measured_fraction_max 0.977
_diffrn_reflns_theta_full 25.242
_diffrn_reflns_theta_max 28.365
_diffrn_reflns_theta_min 1.226
_diffrn_source_current 24.0
_diffrn_source_power 1.2
_diffrn_source_voltage 50.0
_diffrn_standards_number 0
_exptl_absorpt_coefficient_mu 0.710
_exptl_absorpt_correction_type none
_exptl_absorpt_process_details
;
 TWINABS-2012/1 (Bruker,2012) was used for absorption correction.
 
For component 1:
 wR2(int) was 0.1209 before and 0.0887 after correction.
 The Ratio of minimum to maximum transmission is 0.57.

Final HKLF 4 output contains 76867 reflections, Rint = 0.0916
 (10398 with I > 3sig(I), Rint = 0.0582)
;
_exptl_crystal_colour colourless
_exptl_crystal_colour_primary colourless
_exptl_crystal_density_diffrn 1.360
_exptl_crystal_description prism
_exptl_crystal_F_000 1884
_exptl_crystal_size_max 0.2
_exptl_crystal_size_mid 0.1
_exptl_crystal_size_min 0.06
_refine_diff_density_max 1.019
_refine_diff_density_min -1.212
_refine_diff_density_rms 0.167
_refine_ls_extinction_method none
_refine_ls_goodness_of_fit_ref 1.043
_refine_ls_hydrogen_treatment constr
_refine_ls_matrix_type full
_refine_ls_number_parameters 1169
_refine_ls_number_reflns 27985
_refine_ls_number_restraints 66
_refine_ls_restrained_S_all 1.042
_refine_ls_R_factor_all 0.1171
_refine_ls_R_factor_gt 0.0765
_refine_ls_shift/su_max 0.001
_refine_ls_shift/su_mean 0.000
_refine_ls_structure_factor_coef Fsqd
_refine_ls_weighting_details 'w=1/[\s^2^(Fo^2^)+(0.0758P)^2^+13.0180P] where P=(Fo^2^+2Fc^2^)/3'
_refine_ls_weighting_scheme calc
_refine_ls_wR_factor_gt 0.1916
_refine_ls_wR_factor_ref 0.2142
_reflns_Friedel_coverage 0.000
_reflns_number_gt 18444
_reflns_number_total 27985
_reflns_threshold_expression 'I > 2\s(I)'
_cod_data_source_file yc5044.cif
_cod_data_source_block dte-15
_cod_original_cell_volume 4403.4(14)
_cod_database_code 1570002
_shelx_shelxl_version_number 2019/2
_shelx_space_group_comment
;
The symmetry employed for this shelxl refinement is uniquely defined
by the following loop, which should always be used as a source of
symmetry information in preference to the above space-group names.
They are only intended as comments.
;
_shelx_estimated_absorpt_t_max 0.959
_shelx_estimated_absorpt_t_min 0.871
_olex2_refinement_description
;
1. Twinned data refinement
 Scales: 0.8738(6)
 0.1262(6)
2. Fixed Uiso
 At 1.2 times of:
  All C(H) groups
 At 1.5 times of:
  All C(H,H,H) groups, All O(H,H) groups
3. Rigid body (RIGU) restrains
 O12A, N7A, C87A, C89A, H89d, H89e, H89f, C90, H90a, H90b, H90c, C90A, H90d,
 H90e, H90f
 with sigma for 1-2 distances of 0.004 and sigma for 1-3 distances of 0.004
 O12, N7, C87, C88, H88a, H88b, H88c, C88A, H88d, H88e, H88f, C89, H89a, H89b,
 H89c
 with sigma for 1-2 distances of 0.004 and sigma for 1-3 distances of 0.004
4. Others
 Sof(O12A)=Sof(N7A)=Sof(C87A)=Sof(C89A)=Sof(H89d)=Sof(H89e)=Sof(H89f)=Sof(C90)=
 Sof(H90a)=Sof(H90b)=Sof(H90c)=Sof(C90A)=Sof(H90d)=Sof(H90e)=Sof(H90f)=1-FVAR(1)
 Sof(O12)=Sof(N7)=Sof(C87)=Sof(C88)=Sof(H88a)=Sof(H88b)=Sof(H88c)=Sof(C88A)=
 Sof(H88d)=Sof(H88e)=Sof(H88f)=Sof(C89)=Sof(H89a)=Sof(H89b)=Sof(H89c)=FVAR(1)
5.a Free rotating group:
 O13(H13a,H13b), O14(H14a,H14b), O15(H15a,H15b), O16(H16a,H16b), O17(H17a,H17b)
5.b Rotating group:
 O9(H9a,H9b)
5.c Aromatic/amide H refined with riding coordinates:
 C3(H3), C4(H4), C5(H5), C6(H6), C7(H7), C9(H9), C14(H14), C15(H15), C16(H16),
 C17(H17), C20(H20), C21(H21), C22(H22), C23(H23), C24(H24), C26(H26), C31(H31),
  C32(H32), C33(H33), C34(H34), C37(H37), C38(H38), C39(H39), C40(H40),
 C41(H41), C43(H43), C48(H48), C49(H49), C50(H50), C51(H51), C54(H54), C55(H55),
  C56(H56), C57(H57), C58(H58), C60(H60), C65(H65), C66(H66), C67(H67),
 C68(H68), C70(H70), C76(H76)
5.d Idealised Me refined as rotating group:
 C12(H12a,H12b,H12c), C29(H29a,H29b,H29c), C46(H46a,H46b,H46c), C63(H63a,H63b,
 H63c), C80(H80a,H80b,H80c), C81(H81a,H81b,H81c), C82(H82a,H82b,H82c), C84(H84a,
 H84b,H84c), C85(H85a,H85b,H85c), C86(H86a,H86b,H86c), C88(H88a,H88b,H88c),
 C88A(H88d,H88e,H88f), C89(H89a,H89b,H89c), C89A(H89d,H89e,H89f), C90(H90a,H90b,
 H90c), C90A(H90d,H90e,H90f)
;
_platon_squeeze_void_probe_radius 1.20
_olex2_submission_special_instructions 'No special instructions were received'

loop_
_space_group_symop_operation_xyz
'x, y, z'
'-x, -y, -z'

loop_
_atom_site_label
_atom_site_type_symbol
_atom_site_fract_x
_atom_site_fract_y
_atom_site_fract_z
_atom_site_U_iso_or_equiv
_atom_site_adp_type
_atom_site_occupancy
_atom_site_site_symmetry_order
_atom_site_calc_flag
_atom_site_refinement_flags_posn
_atom_site_refinement_flags_adp
_atom_site_refinement_flags_occupancy
_atom_site_disorder_assembly
_atom_site_disorder_group
Zn01 Zn 0.25711(5) 0.74937(3) 0.60798(3) 0.01026(13) Uani 1 1 d . . . . .
Zn02 Zn 0.74692(5) 0.24118(3) 0.61126(3) 0.01127(13) Uani 1 1 d . . . . .
S1 S 1.09814(11) 0.26213(8) 0.83388(6) 0.0161(3) Uani 1 1 d . . . . .
S2 S 0.76961(11) 0.58098(8) 0.84679(6) 0.0165(3) Uani 1 1 d . . . . .
S3 S 0.26867(11) 0.07830(7) 0.85233(6) 0.0158(3) Uani 1 1 d . . . . .
S4 S 0.59580(11) -0.23827(8) 0.83878(6) 0.0154(3) Uani 1 1 d . . . . .
O1 O 0.6685(3) 0.3159(2) 0.55501(17) 0.0199(8) Uani 1 1 d . . . . .
O2 O 0.5934(4) 0.3749(2) 0.63351(18) 0.0266(9) Uani 1 1 d . . . . .
O3 O 0.3522(3) 0.6565(2) 0.58053(16) 0.0168(8) Uani 1 1 d . . . . .
O4 O 0.5144(3) 0.7065(2) 0.52016(19) 0.0261(9) Uani 1 1 d . . . . .
O5 O 0.8740(3) 0.1711(2) 0.57444(16) 0.0170(8) Uani 1 1 d . . . . .
O6 O 0.7299(3) 0.1143(2) 0.55448(16) 0.0151(7) Uani 1 1 d . . . . .
O7 O 0.8612(3) 0.19024(19) 0.43567(16) 0.0139(7) Uani 1 1 d . . . . .
O8 O 0.9092(3) 0.1170(2) 0.36259(16) 0.0184(8) Uani 1 1 d . . . . .
O9 O 0.3763(3) 0.8351(2) 0.54436(16) 0.0154(7) Uani 1 1 d . . . . .
H9A H 0.441215 0.810236 0.531516 0.023 Uiso 1 1 d R U . . .
H9B H 0.349835 0.853585 0.511845 0.023 Uiso 1 1 d R U . . .
N1 N 0.8294(4) 0.2790(2) 0.67011(19) 0.0143(9) Uani 1 1 d . . . . .
N2 N 1.1381(4) 0.6694(2) 0.67115(19) 0.0138(9) Uani 1 1 d . . . . .
N3 N 0.6360(4) 0.1731(2) 0.67969(19) 0.0140(9) Uani 1 1 d . . . . .
N4 N 0.3230(4) -0.2277(2) 0.67808(19) 0.0139(9) Uani 1 1 d . . . . .
C1 C 0.9164(4) 0.3425(3) 0.9826(2) 0.0109(9) Uani 1 1 d . . . . .
C2 C 0.9397(4) 0.2866(3) 1.0384(2) 0.0121(10) Uani 1 1 d . . . . .
C3 C 0.9271(4) 0.2037(3) 1.0462(2) 0.0147(10) Uani 1 1 d . . . . .
H3 H 0.898878 0.183746 1.016744 0.018 Uiso 1 1 calc R U . . .
C4 C 0.9554(4) 0.1503(3) 1.0965(2) 0.0168(11) Uani 1 1 d . . . . .
H4 H 0.946550 0.094426 1.101024 0.020 Uiso 1 1 calc R U . . .
C5 C 0.9966(4) 0.1783(3) 1.1401(2) 0.0156(10) Uani 1 1 d . . . . .
H5 H 1.015496 0.141941 1.174484 0.019 Uiso 1 1 calc R U . . .
C6 C 1.0097(4) 0.2602(3) 1.1326(2) 0.0176(11) Uani 1 1 d . . . . .
H6 H 1.038296 0.279725 1.162101 0.021 Uiso 1 1 calc R U . . .
C7 C 0.9815(4) 0.3139(3) 1.0826(2) 0.0153(10) Uani 1 1 d . . . . .
H7 H 0.990795 0.369719 1.078353 0.018 Uiso 1 1 calc R U . . .
C8 C 0.9633(4) 0.3153(3) 0.9238(2) 0.0118(10) Uani 1 1 d . . . . .
C9 C 0.8986(4) 0.3234(3) 0.8772(2) 0.0114(9) Uani 1 1 d . . . . .
H9 H 0.820446 0.344688 0.881516 0.014 Uiso 1 1 calc R U . . .
C10 C 0.9596(4) 0.2978(3) 0.8255(2) 0.0115(9) Uani 1 1 d . . . . .
C11 C 1.0746(4) 0.2810(3) 0.9066(2) 0.0120(9) Uani 1 1 d . . . . .
C12 C 1.1695(4) 0.2591(3) 0.9421(2) 0.0162(10) Uani 1 1 d . . . . .
H12A H 1.158716 0.205574 0.967771 0.024 Uiso 1 1 calc R U . . .
H12B H 1.166891 0.298798 0.967972 0.024 Uiso 1 1 calc R U . . .
H12C H 1.244807 0.258779 0.913772 0.024 Uiso 1 1 calc R U . . .
C13 C 0.9182(4) 0.2944(3) 0.7709(2) 0.0134(10) Uani 1 1 d . . . . .
C14 C 0.8092(5) 0.3272(4) 0.7628(3) 0.0248(13) Uani 1 1 d . . . . .
H14 H 0.762518 0.356055 0.791825 0.030 Uiso 1 1 calc R U . . .
C15 C 0.7686(5) 0.3183(4) 0.7134(3) 0.0241(12) Uani 1 1 d . . . . .
H15 H 0.693369 0.341062 0.709546 0.029 Uiso 1 1 calc R U . . .
C16 C 0.9364(4) 0.2490(3) 0.6762(2) 0.0155(10) Uani 1 1 d . . . . .
H16 H 0.981931 0.222182 0.645548 0.019 Uiso 1 1 calc R U . . .
C17 C 0.9834(5) 0.2551(3) 0.7248(2) 0.0169(11) Uani 1 1 d . . . . .
H17 H 1.059560 0.232912 0.727162 0.020 Uiso 1 1 calc R U . . .
C18 C 0.8548(4) 0.4149(3) 0.9848(2) 0.0116(9) Uani 1 1 d . . . . .
C19 C 0.7905(4) 0.4381(3) 1.0432(2) 0.0127(10) Uani 1 1 d . . . . .
C20 C 0.8035(4) 0.5124(3) 1.0561(2) 0.0154(10) Uani 1 1 d . . . . .
H20 H 0.854739 0.548243 1.027677 0.019 Uiso 1 1 calc R U . . .
C21 C 0.7427(5) 0.5352(3) 1.1099(2) 0.0185(11) Uani 1 1 d . . . . .
H21 H 0.754206 0.585707 1.118451 0.022 Uiso 1 1 calc R U . . .
C22 C 0.6649(5) 0.4843(3) 1.1513(3) 0.0230(12) Uani 1 1 d . . . . .
H22 H 0.622793 0.499707 1.188028 0.028 Uiso 1 1 calc R U . . .
C23 C 0.6498(5) 0.4106(3) 1.1379(3) 0.0215(12) Uani 1 1 d . . . . .
H23 H 0.596435 0.375530 1.165545 0.026 Uiso 1 1 calc R U . . .
C24 C 0.7118(4) 0.3878(3) 1.0847(2) 0.0163(10) Uani 1 1 d . . . . .
H24 H 0.700719 0.337198 1.076252 0.020 Uiso 1 1 calc R U . . .
C25 C 0.8478(4) 0.4748(3) 0.9283(2) 0.0117(10) Uani 1 1 d . . . . .
C26 C 0.9428(4) 0.4939(3) 0.8776(2) 0.0129(10) Uani 1 1 d . . . . .
H26 H 1.018813 0.469480 0.877030 0.016 Uiso 1 1 calc R U . . .
C27 C 0.9150(4) 0.5498(3) 0.8306(2) 0.0134(10) Uani 1 1 d . . . . .
C28 C 0.7474(4) 0.5200(3) 0.9178(2) 0.0137(10) Uani 1 1 d . . . . .
C29 C 0.6274(4) 0.5220(3) 0.9571(3) 0.0192(11) Uani 1 1 d . . . . .
H29A H 0.608862 0.467325 0.978380 0.029 Uiso 1 1 calc R U . . .
H29B H 0.571320 0.543850 0.931399 0.029 Uiso 1 1 calc R U . . .
H29C H 0.624003 0.556280 0.987025 0.029 Uiso 1 1 calc R U . . .
C30 C 0.9906(4) 0.5869(3) 0.7738(2) 0.0123(10) Uani 1 1 d . . . . .
C31 C 1.1063(5) 0.5611(3) 0.7574(3) 0.0212(12) Uani 1 1 d . . . . .
H31 H 1.137308 0.514646 0.781067 0.025 Uiso 1 1 calc R U . . .
C32 C 1.1760(4) 0.6033(3) 0.7066(2) 0.0186(11) Uani 1 1 d . . . . .
H32 H 1.254939 0.584703 0.696205 0.022 Uiso 1 1 calc R U . . .
C33 C 1.0251(4) 0.6919(3) 0.6854(2) 0.0160(10) Uani 1 1 d . . . . .
H33 H 0.995412 0.736954 0.659904 0.019 Uiso 1 1 calc R U . . .
C34 C 0.9502(4) 0.6530(3) 0.7350(2) 0.0156(10) Uani 1 1 d . . . . .
H34 H 0.870743 0.671214 0.742950 0.019 Uiso 1 1 calc R U . . .
C35 C 0.3526(4) -0.0881(3) 0.9901(2) 0.0113(9) Uani 1 1 d . . . . .
C36 C 0.2867(4) -0.0645(3) 1.0485(2) 0.0107(9) Uani 1 1 d . . . . .
C37 C 0.2972(4) 0.0110(3) 1.0605(2) 0.0146(10) Uani 1 1 d . . . . .
H37 H 0.348631 0.046826 1.032247 0.017 Uiso 1 1 calc R U . . .
C38 C 0.2327(4) 0.0346(3) 1.1138(2) 0.0162(10) Uani 1 1 d . . . . .
H38 H 0.241701 0.085966 1.121766 0.019 Uiso 1 1 calc R U . . .
C39 C 0.1560(4) -0.0163(3) 1.1549(2) 0.0171(11) Uani 1 1 d . . . . .
H39 H 0.111696 -0.000068 1.190967 0.021 Uiso 1 1 calc R U . . .
C40 C 0.1446(4) -0.0915(3) 1.1428(2) 0.0177(11) Uani 1 1 d . . . . .
H40 H 0.092078 -0.126861 1.170749 0.021 Uiso 1 1 calc R U . . .
C41 C 0.2089(4) -0.1154(3) 1.0905(2) 0.0160(10) Uani 1 1 d . . . . .
H41 H 0.200076 -0.167020 1.082978 0.019 Uiso 1 1 calc R U . . .
C42 C 0.3459(4) -0.0279(3) 0.9338(2) 0.0112(9) Uani 1 1 d . . . . .
C43 C 0.4417(4) -0.0082(3) 0.8841(2) 0.0120(10) Uani 1 1 d . . . . .
H43 H 0.517732 -0.032256 0.883999 0.014 Uiso 1 1 calc R U . . .
C44 C 0.4143(4) 0.0482(3) 0.8368(2) 0.0149(10) Uani 1 1 d . . . . .
C45 C 0.2460(4) 0.0164(3) 0.9228(2) 0.0131(10) Uani 1 1 d . . . . .
C46 C 0.1258(4) 0.0171(3) 0.9615(2) 0.0164(11) Uani 1 1 d . . . . .
H46A H 0.120574 0.051548 0.991476 0.025 Uiso 1 1 calc R U . . .
H46B H 0.108441 -0.037852 0.982729 0.025 Uiso 1 1 calc R U . . .
H46C H 0.069846 0.038005 0.935523 0.025 Uiso 1 1 calc R U . . .
C47 C 0.4900(4) 0.0874(3) 0.7810(2) 0.0140(10) Uani 1 1 d . . . . .
C48 C 0.6075(5) 0.0653(3) 0.7666(3) 0.0224(12) Uani 1 1 d . . . . .
H48 H 0.639917 0.020472 0.791122 0.027 Uiso 1 1 calc R U . . .
C49 C 0.6767(5) 0.1089(3) 0.7164(3) 0.0227(12) Uani 1 1 d . . . . .
H49 H 0.756913 0.092934 0.707163 0.027 Uiso 1 1 calc R U . . .
C50 C 0.5223(4) 0.1935(3) 0.6929(2) 0.0178(11) Uani 1 1 d . . . . .
H50 H 0.491775 0.238012 0.667199 0.021 Uiso 1 1 calc R U . . .
C51 C 0.4482(4) 0.1528(3) 0.7419(2) 0.0174(11) Uani 1 1 d . . . . .
H51 H 0.367973 0.169108 0.749388 0.021 Uiso 1 1 calc R U . . .
C52 C 0.4134(4) -0.1606(3) 0.9887(2) 0.0118(9) Uani 1 1 d . . . . .
C53 C 0.4364(4) -0.2174(3) 1.0442(2) 0.0127(10) Uani 1 1 d . . . . .
C54 C 0.4200(4) -0.2993(3) 1.0519(2) 0.0149(10) Uani 1 1 d . . . . .
H54 H 0.390987 -0.318200 1.022340 0.018 Uiso 1 1 calc R U . . .
C55 C 0.4459(5) -0.3539(3) 1.1027(3) 0.0212(12) Uani 1 1 d . . . . .
H55 H 0.433707 -0.409397 1.107553 0.025 Uiso 1 1 calc R U . . .
C56 C 0.4891(5) -0.3269(3) 1.1456(2) 0.0199(11) Uani 1 1 d . . . . .
H56 H 0.506571 -0.363575 1.180262 0.024 Uiso 1 1 calc R U . . .
C57 C 0.5068(5) -0.2462(3) 1.1379(2) 0.0195(11) Uani 1 1 d . . . . .
H57 H 0.537127 -0.227716 1.167213 0.023 Uiso 1 1 calc R U . . .
C58 C 0.4810(4) -0.1917(3) 1.0879(2) 0.0152(10) Uani 1 1 d . . . . .
H58 H 0.493785 -0.136414 1.083295 0.018 Uiso 1 1 calc R U . . .
C59 C 0.4605(4) -0.1877(3) 0.9299(2) 0.0114(9) Uani 1 1 d . . . . .
C60 C 0.3947(4) -0.1811(3) 0.8842(2) 0.0113(9) Uani 1 1 d . . . . .
H60 H 0.315944 -0.160981 0.889211 0.014 Uiso 1 1 calc R U . . .
C61 C 0.4555(4) -0.2064(3) 0.8319(2) 0.0133(10) Uani 1 1 d . . . . .
C62 C 0.5725(4) -0.2203(3) 0.9121(2) 0.0125(10) Uani 1 1 d . . . . .
C63 C 0.6680(4) -0.2398(3) 0.9462(2) 0.0177(11) Uani 1 1 d . . . . .
H63A H 0.656742 -0.291918 0.973924 0.027 Uiso 1 1 calc R U . . .
H63B H 0.667648 -0.197904 0.969886 0.027 Uiso 1 1 calc R U . . .
H63C H 0.742385 -0.242400 0.917394 0.027 Uiso 1 1 calc R U . . .
C64 C 0.4116(4) -0.2112(3) 0.7782(2) 0.0129(10) Uani 1 1 d . . . . .
C65 C 0.2942(5) -0.1964(3) 0.7777(2) 0.0182(11) Uani 1 1 d . . . . .
H65 H 0.242082 -0.180371 0.811788 0.022 Uiso 1 1 calc R U . . .
C66 C 0.2536(5) -0.2050(3) 0.7276(2) 0.0194(11) Uani 1 1 d . . . . .
H66 H 0.173209 -0.194529 0.728160 0.023 Uiso 1 1 calc R U . . .
C67 C 0.4361(4) -0.2422(3) 0.6784(2) 0.0181(11) Uani 1 1 d . . . . .
H67 H 0.486037 -0.258564 0.643758 0.022 Uiso 1 1 calc R U . . .
C68 C 0.4838(4) -0.2345(3) 0.7265(2) 0.0171(11) Uani 1 1 d . . . . .
H68 H 0.564699 -0.244899 0.724501 0.021 Uiso 1 1 calc R U . . .
C69 C 0.5503(4) 0.4364(3) 0.5374(2) 0.0151(10) Uani 1 1 d . . . . .
C70 C 0.5191(4) 0.5106(3) 0.5551(2) 0.0158(10) Uani 1 1 d . . . . .
H70 H 0.531625 0.517879 0.593131 0.019 Uiso 1 1 calc R U . . .
C71 C 0.4701(4) 0.5742(3) 0.5183(2) 0.0132(10) Uani 1 1 d . . . . .
C72 C 0.6064(5) 0.3715(3) 0.5793(2) 0.0168(11) Uani 1 1 d . . . . .
C73 C 0.4432(4) 0.6529(3) 0.5400(2) 0.0141(10) Uani 1 1 d . . . . .
C74 C 0.9228(4) 0.0607(3) 0.5225(2) 0.0137(10) Uani 1 1 d . . . . .
C75 C 0.9534(4) 0.0618(3) 0.4599(2) 0.0118(9) Uani 1 1 d . . . . .
C76 C 1.0300(4) 0.0010(3) 0.4379(2) 0.0152(10) Uani 1 1 d . . . . .
H76 H 1.050194 0.001758 0.395303 0.018 Uiso 1 1 calc R U . . .
C77 C 0.8337(5) 0.1199(3) 0.5512(2) 0.0151(10) Uani 1 1 d . . . . .
C78 C 0.9051(4) 0.1270(3) 0.4152(2) 0.0127(10) Uani 1 1 d . . . . .
O10 O 0.8664(4) 0.5737(3) 0.5547(3) 0.0504(14) Uani 1 1 d . . . . .
N5 N 1.0374(6) 0.5292(3) 0.5814(3) 0.0429(15) Uani 1 1 d . . . . .
C79 C 0.9785(7) 0.5744(4) 0.5441(3) 0.0427(18) Uani 1 1 d . . . . .
C80 C 1.0418(6) 0.6297(4) 0.4886(3) 0.0443(18) Uani 1 1 d . . . . .
H80A H 0.987275 0.655038 0.462847 0.066 Uiso 1 1 calc R U . . .
H80B H 1.103554 0.598495 0.465439 0.066 Uiso 1 1 calc R U . . .
H80C H 1.075611 0.671499 0.501740 0.066 Uiso 1 1 calc R U . . .
C81 C 1.1643(6) 0.5281(5) 0.5700(4) 0.0483(19) Uani 1 1 d . . . . .
H81A H 1.198153 0.498791 0.536929 0.072 Uiso 1 1 calc R U . . .
H81B H 1.190993 0.501306 0.607083 0.072 Uiso 1 1 calc R U . . .
H81C H 1.188481 0.583473 0.558311 0.072 Uiso 1 1 calc R U . . .
C82 C 0.9752(9) 0.4750(5) 0.6362(4) 0.069(3) Uani 1 1 d . . . . .
H82A H 0.982762 0.492658 0.673067 0.103 Uiso 1 1 calc R U . . .
H82B H 1.008814 0.419686 0.636736 0.103 Uiso 1 1 calc R U . . .
H82C H 0.893065 0.476958 0.634669 0.103 Uiso 1 1 calc R U . . .
O11 O 0.2259(4) 0.1602(3) 0.6887(2) 0.0366(11) Uani 1 1 d . . . . .
N6 N 0.3173(5) 0.0689(3) 0.6313(3) 0.0340(13) Uani 1 1 d . . . . .
C83 C 0.2349(6) 0.0914(4) 0.6752(3) 0.0373(16) Uani 1 1 d . . . . .
C84 C 0.1502(6) 0.0301(4) 0.7107(4) 0.048(2) Uani 1 1 d . . . . .
H84A H 0.192265 -0.017860 0.729290 0.073 Uiso 1 1 calc R U . . .
H84B H 0.107155 0.015251 0.683265 0.073 Uiso 1 1 calc R U . . .
H84C H 0.095935 0.053152 0.742801 0.073 Uiso 1 1 calc R U . . .
C85 C 0.3264(8) -0.0086(5) 0.6147(4) 0.068(3) Uani 1 1 d . . . . .
H85A H 0.357553 -0.048983 0.645172 0.103 Uiso 1 1 calc R U . . .
H85B H 0.378337 -0.007043 0.574665 0.103 Uiso 1 1 calc R U . . .
H85C H 0.249583 -0.022642 0.612785 0.103 Uiso 1 1 calc R U . . .
C86 C 0.3975(6) 0.1296(5) 0.5929(3) 0.051(2) Uani 1 1 d . . . . .
H86A H 0.380040 0.180265 0.608026 0.076 Uiso 1 1 calc R U . . .
H86B H 0.387733 0.138693 0.550582 0.076 Uiso 1 1 calc R U . . .
H86C H 0.477506 0.109875 0.594624 0.076 Uiso 1 1 calc R U . . .
O13 O 1.2518(4) 0.3284(3) 0.5308(3) 0.0515(14) Uani 1 1 d G . . . .
H13A H 1.314115 0.321181 0.505192 0.077 Uiso 1 1 d G U . . .
H13B H 1.214679 0.371168 0.517013 0.077 Uiso 1 1 d G U . . .
O14 O 0.3743(7) 0.4124(5) 0.7190(4) 0.085(2) Uani 1 1 d G . . . .
H14A H 0.313343 0.404345 0.746690 0.128 Uiso 1 1 d G U . . .
H14B H 0.359727 0.396627 0.688849 0.128 Uiso 1 1 d G U . . .
O15 O 0.2670(6) 0.3244(4) 0.6539(3) 0.0600(16) Uani 1 1 d G . . . .
H15A H 0.217302 0.364037 0.650036 0.090 Uiso 1 1 d G U . . .
H15B H 0.293008 0.316378 0.617752 0.090 Uiso 1 1 d G U . . .
O16 O 1.1291(12) 0.1699(7) 0.5600(6) 0.158(4) Uani 1 1 d G . . . .
H16A H 1.161174 0.138521 0.535715 0.237 Uiso 1 1 d G U . . .
H16B H 1.156798 0.215113 0.543252 0.237 Uiso 1 1 d G U . . .
O17 O 0.8938(4) -0.0971(3) 0.7321(2) 0.0445(13) Uani 1 1 d G . . . .
H17A H 0.956204 -0.103800 0.706295 0.067 Uiso 1 1 d G U . . .
H17B H 0.852229 -0.134026 0.730429 0.067 Uiso 1 1 d G U . . .
O12 O 0.7702(10) -0.1981(7) 0.6916(5) 0.033(2) Uani 0.661(13) 1 d . . P A 1
N7 N 0.6978(8) -0.1130(6) 0.6178(4) 0.033(2) Uani 0.661(13) 1 d . . P A 1
C87 C 0.7545(11) -0.1800(9) 0.6364(7) 0.035(3) Uani 0.661(13) 1 d . . P A 1
C88 C 0.7961(12) -0.2383(7) 0.5951(6) 0.054(4) Uani 0.661(13) 1 d . . P A 1
H88A H 0.823075 -0.289213 0.618358 0.081 Uiso 0.661(13) 1 calc R U P A 1
H88B H 0.860150 -0.216500 0.562687 0.081 Uiso 0.661(13) 1 calc R U P A 1
H88C H 0.732671 -0.247856 0.577046 0.081 Uiso 0.661(13) 1 calc R U P A 1
C88A C 0.6468(16) -0.0594(8) 0.6622(7) 0.037(3) Uani 0.661(13) 1 d . . P A 1
H88D H 0.660769 -0.084913 0.702590 0.056 Uiso 0.661(13) 1 calc R U P A 1
H88E H 0.563249 -0.050300 0.664123 0.056 Uiso 0.661(13) 1 calc R U P A 1
H88F H 0.682978 -0.007753 0.648981 0.056 Uiso 0.661(13) 1 calc R U P A 1
C89 C 0.6723(12) -0.0869(8) 0.5569(6) 0.041(3) Uani 0.661(13) 1 d . . P A 1
H89A H 0.726917 -0.115304 0.528138 0.062 Uiso 0.661(13) 1 calc R U P A 1
H89B H 0.679918 -0.028792 0.543912 0.062 Uiso 0.661(13) 1 calc R U P A 1
H89C H 0.593088 -0.099259 0.557922 0.062 Uiso 0.661(13) 1 calc R U P A 1
O12A O 0.777(2) -0.2056(15) 0.6675(11) 0.038(5) Uani 0.339(13) 1 d . . P A 2
N7A N 0.7692(18) -0.1509(11) 0.5736(10) 0.050(5) Uani 0.339(13) 1 d . . P A 2
C87A C 0.742(3) -0.147(2) 0.6331(16) 0.050(6) Uani 0.339(13) 1 d . . P A 2
C89A C 0.722(3) -0.0884(17) 0.5309(15) 0.059(7) Uani 0.339(13) 1 d . . P A 2
H89D H 0.665887 -0.111011 0.514398 0.089 Uiso 0.339(13) 1 calc R U P A 2
H89E H 0.784440 -0.066751 0.497593 0.089 Uiso 0.339(13) 1 calc R U P A 2
H89F H 0.682777 -0.045195 0.551943 0.089 Uiso 0.339(13) 1 calc R U P A 2
C90 C 0.659(3) -0.0804(19) 0.6522(18) 0.049(7) Uani 0.339(13) 1 d . . P A 2
H90A H 0.581985 -0.088340 0.646375 0.074 Uiso 0.339(13) 1 calc R U P A 2
H90B H 0.685235 -0.028866 0.627501 0.074 Uiso 0.339(13) 1 calc R U P A 2
H90C H 0.655114 -0.080212 0.695332 0.074 Uiso 0.339(13) 1 calc R U P A 2
C90A C 0.837(2) -0.2120(14) 0.5528(13) 0.047(6) Uani 0.339(13) 1 d . . P A 2
H90D H 0.856215 -0.251704 0.587398 0.071 Uiso 0.339(13) 1 calc R U P A 2
H90E H 0.908458 -0.191331 0.526066 0.071 Uiso 0.339(13) 1 calc R U P A 2
H90F H 0.795833 -0.237631 0.529961 0.071 Uiso 0.339(13) 1 calc R U P A 2

loop_
_atom_site_aniso_label
_atom_site_aniso_U_11
_atom_site_aniso_U_22
_atom_site_aniso_U_33
_atom_site_aniso_U_23
_atom_site_aniso_U_13
_atom_site_aniso_U_12
Zn01 0.0117(3) 0.0082(3) 0.0106(3) -0.0029(2) -0.0027(2) 0.0035(2)
Zn02 0.0133(3) 0.0084(3) 0.0119(3) -0.0030(2) -0.0031(2) 0.0037(2)
S1 0.0119(6) 0.0189(6) 0.0186(6) -0.0080(5) -0.0044(5) 0.0055(5)
S2 0.0107(6) 0.0159(6) 0.0191(6) 0.0018(5) -0.0020(5) 0.0032(5)
S3 0.0119(6) 0.0141(6) 0.0186(6) 0.0010(5) -0.0025(5) 0.0022(5)
S4 0.0127(6) 0.0183(6) 0.0162(6) -0.0072(5) -0.0040(5) 0.0043(5)
O1 0.024(2) 0.0150(18) 0.0195(19) -0.0034(15) -0.0082(16) 0.0104(15)
O2 0.039(3) 0.021(2) 0.021(2) -0.0036(16) -0.0162(18) 0.0127(18)
O3 0.0175(19) 0.0110(17) 0.0183(19) -0.0039(14) 0.0024(15) 0.0041(14)
O4 0.022(2) 0.0143(18) 0.038(2) -0.0082(17) 0.0032(18) -0.0012(16)
O5 0.0193(19) 0.0158(18) 0.0174(18) -0.0093(14) -0.0058(15) 0.0082(15)
O6 0.0138(18) 0.0134(17) 0.0170(18) -0.0020(14) -0.0034(14) 0.0033(14)
O7 0.0140(18) 0.0112(16) 0.0153(17) -0.0015(13) -0.0045(14) 0.0060(14)
O8 0.023(2) 0.0146(17) 0.0168(19) -0.0008(14) -0.0068(15) 0.0033(15)
O9 0.0145(18) 0.0145(17) 0.0155(18) -0.0019(14) -0.0016(14) 0.0013(14)
N1 0.013(2) 0.013(2) 0.016(2) -0.0056(17) -0.0021(17) 0.0021(16)
N2 0.013(2) 0.015(2) 0.012(2) -0.0011(16) -0.0012(16) 0.0006(16)
N3 0.016(2) 0.013(2) 0.012(2) -0.0015(16) -0.0027(17) 0.0018(17)
N4 0.017(2) 0.0106(19) 0.014(2) -0.0020(16) -0.0033(17) 0.0014(16)
C1 0.008(2) 0.010(2) 0.016(2) -0.0036(18) -0.0051(18) 0.0001(18)
C2 0.010(2) 0.010(2) 0.015(2) -0.0034(18) -0.0024(19) 0.0017(18)
C3 0.017(3) 0.010(2) 0.017(3) -0.0040(19) -0.005(2) 0.0006(19)
C4 0.019(3) 0.008(2) 0.021(3) 0.0001(19) -0.004(2) 0.0048(19)
C5 0.015(3) 0.015(2) 0.014(2) -0.0008(19) -0.004(2) 0.005(2)
C6 0.014(3) 0.021(3) 0.019(3) -0.007(2) -0.004(2) 0.003(2)
C7 0.013(2) 0.014(2) 0.019(3) -0.005(2) -0.003(2) 0.0018(19)
C8 0.014(2) 0.007(2) 0.014(2) -0.0012(18) -0.0027(19) -0.0018(18)
C9 0.011(2) 0.008(2) 0.016(2) -0.0024(18) -0.0051(19) -0.0006(18)
C10 0.009(2) 0.007(2) 0.019(3) -0.0031(18) -0.0056(19) 0.0017(17)
C11 0.012(2) 0.011(2) 0.016(2) -0.0052(18) -0.0060(19) 0.0019(18)
C12 0.015(3) 0.015(2) 0.021(3) -0.004(2) -0.009(2) 0.003(2)
C13 0.015(2) 0.009(2) 0.017(2) -0.0041(19) -0.005(2) -0.0002(19)
C14 0.017(3) 0.037(3) 0.026(3) -0.021(3) -0.007(2) 0.009(2)
C15 0.016(3) 0.032(3) 0.028(3) -0.018(3) -0.008(2) 0.012(2)
C16 0.016(3) 0.015(2) 0.016(3) -0.009(2) -0.001(2) 0.004(2)
C17 0.014(3) 0.018(3) 0.020(3) -0.007(2) -0.005(2) 0.002(2)
C18 0.011(2) 0.010(2) 0.015(2) -0.0030(18) -0.0026(19) -0.0042(18)
C19 0.010(2) 0.010(2) 0.016(2) -0.0006(18) -0.0033(19) 0.0030(18)
C20 0.015(2) 0.012(2) 0.018(3) -0.0051(19) -0.001(2) 0.0003(19)
C21 0.019(3) 0.014(2) 0.023(3) -0.009(2) -0.002(2) 0.003(2)
C22 0.026(3) 0.019(3) 0.019(3) -0.003(2) -0.002(2) 0.010(2)
C23 0.022(3) 0.016(3) 0.021(3) -0.001(2) 0.003(2) 0.000(2)
C24 0.017(3) 0.011(2) 0.019(3) -0.0009(19) -0.003(2) -0.001(2)
C25 0.010(2) 0.006(2) 0.019(3) -0.0031(18) -0.0019(19) -0.0034(18)
C26 0.011(2) 0.010(2) 0.020(3) -0.0056(19) -0.0032(19) -0.0005(18)
C27 0.010(2) 0.012(2) 0.018(3) -0.0012(19) -0.0026(19) -0.0015(18)
C28 0.013(2) 0.012(2) 0.014(2) -0.0017(18) 0.0003(19) -0.0004(19)
C29 0.012(2) 0.018(3) 0.025(3) -0.003(2) 0.000(2) 0.002(2)
C30 0.013(2) 0.010(2) 0.014(2) -0.0040(18) -0.0015(19) -0.0010(18)
C31 0.018(3) 0.018(3) 0.022(3) 0.006(2) -0.001(2) 0.002(2)
C32 0.009(2) 0.019(3) 0.024(3) 0.000(2) -0.004(2) 0.008(2)
C33 0.014(2) 0.013(2) 0.018(3) 0.0018(19) -0.004(2) 0.003(2)
C34 0.010(2) 0.014(2) 0.020(3) 0.001(2) -0.002(2) 0.0044(19)
C35 0.011(2) 0.011(2) 0.015(2) -0.0044(18) -0.0051(19) -0.0019(18)
C36 0.011(2) 0.007(2) 0.014(2) -0.0022(17) -0.0031(18) 0.0017(17)
C37 0.015(2) 0.012(2) 0.016(2) -0.0028(19) -0.003(2) -0.0025(19)
C38 0.020(3) 0.010(2) 0.020(3) -0.008(2) -0.002(2) 0.002(2)
C39 0.017(3) 0.015(2) 0.018(3) -0.005(2) -0.002(2) 0.004(2)
C40 0.017(3) 0.015(2) 0.018(3) -0.002(2) 0.003(2) -0.001(2)
C41 0.018(3) 0.010(2) 0.019(3) -0.0017(19) -0.003(2) 0.000(2)
C42 0.010(2) 0.009(2) 0.015(2) -0.0025(18) -0.0024(18) -0.0001(18)
C43 0.009(2) 0.009(2) 0.016(2) -0.0031(18) -0.0006(19) -0.0002(18)
C44 0.013(2) 0.012(2) 0.020(3) -0.007(2) -0.002(2) 0.0021(19)
C45 0.014(2) 0.011(2) 0.013(2) -0.0003(18) -0.0028(19) 0.0015(19)
C46 0.010(2) 0.017(2) 0.019(3) -0.002(2) 0.001(2) 0.001(2)
C47 0.019(3) 0.010(2) 0.013(2) -0.0025(18) -0.003(2) -0.0002(19)
C48 0.022(3) 0.012(2) 0.023(3) 0.008(2) 0.001(2) 0.006(2)
C49 0.014(3) 0.019(3) 0.026(3) 0.005(2) 0.003(2) 0.007(2)
C50 0.017(3) 0.014(2) 0.021(3) 0.003(2) -0.008(2) 0.000(2)
C51 0.011(2) 0.021(3) 0.020(3) -0.002(2) -0.005(2) 0.002(2)
C52 0.009(2) 0.013(2) 0.015(2) -0.0070(19) -0.0033(18) 0.0020(18)
C53 0.008(2) 0.011(2) 0.018(2) -0.0034(19) -0.0023(19) 0.0020(18)
C54 0.016(3) 0.011(2) 0.019(3) -0.0034(19) -0.006(2) -0.0010(19)
C55 0.026(3) 0.010(2) 0.025(3) -0.001(2) -0.002(2) 0.000(2)
C56 0.020(3) 0.019(3) 0.017(3) 0.003(2) -0.005(2) 0.004(2)
C57 0.021(3) 0.020(3) 0.021(3) -0.009(2) -0.011(2) 0.008(2)
C58 0.017(3) 0.011(2) 0.019(3) -0.0041(19) -0.005(2) 0.0002(19)
C59 0.013(2) 0.008(2) 0.014(2) -0.0035(18) -0.0033(19) -0.0007(18)
C60 0.011(2) 0.009(2) 0.014(2) -0.0016(18) -0.0020(18) -0.0022(18)
C61 0.014(2) 0.009(2) 0.019(3) -0.0035(19) -0.008(2) 0.0036(18)
C62 0.014(2) 0.011(2) 0.014(2) -0.0050(18) -0.0055(19) 0.0026(19)
C63 0.015(3) 0.017(2) 0.022(3) -0.004(2) -0.008(2) 0.000(2)
C64 0.016(2) 0.008(2) 0.015(2) -0.0033(18) -0.0044(19) 0.0012(19)
C65 0.016(3) 0.026(3) 0.014(2) -0.009(2) -0.004(2) 0.006(2)
C66 0.015(3) 0.025(3) 0.019(3) -0.006(2) -0.008(2) 0.009(2)
C67 0.014(3) 0.022(3) 0.016(3) -0.006(2) 0.000(2) 0.002(2)
C68 0.010(2) 0.024(3) 0.018(3) -0.008(2) -0.003(2) 0.002(2)
C69 0.014(2) 0.011(2) 0.019(3) -0.0009(19) -0.004(2) 0.0025(19)
C70 0.020(3) 0.014(2) 0.013(2) -0.0041(19) -0.003(2) 0.003(2)
C71 0.015(2) 0.009(2) 0.015(2) -0.0049(18) 0.0003(19) 0.0021(18)
C72 0.021(3) 0.008(2) 0.021(3) -0.001(2) -0.008(2) 0.004(2)
C73 0.015(2) 0.011(2) 0.015(2) -0.0020(19) -0.0030(19) 0.0031(19)
C74 0.014(2) 0.011(2) 0.019(3) -0.0086(19) -0.004(2) 0.0047(19)
C75 0.011(2) 0.011(2) 0.012(2) -0.0013(18) -0.0032(18) 0.0032(18)
C76 0.018(3) 0.014(2) 0.013(2) -0.0046(19) -0.003(2) 0.004(2)
C77 0.022(3) 0.010(2) 0.010(2) -0.0023(18) -0.002(2) 0.008(2)
C78 0.008(2) 0.015(2) 0.014(2) -0.0019(19) -0.0009(18) 0.0014(18)
O10 0.039(3) 0.045(3) 0.062(4) -0.001(3) -0.004(3) -0.010(2)
N5 0.052(4) 0.036(3) 0.044(4) -0.009(3) -0.014(3) -0.006(3)
C79 0.051(5) 0.029(4) 0.044(4) -0.007(3) 0.000(4) -0.005(3)
C80 0.039(4) 0.043(4) 0.042(4) 0.004(3) 0.001(3) -0.004(3)
C81 0.046(5) 0.046(4) 0.063(5) -0.024(4) -0.022(4) 0.004(4)
C82 0.122(9) 0.038(4) 0.043(5) 0.011(4) -0.016(5) -0.034(5)
O11 0.027(2) 0.030(2) 0.055(3) -0.020(2) -0.007(2) 0.0055(19)
N6 0.031(3) 0.034(3) 0.039(3) -0.010(2) -0.011(2) 0.002(2)
C83 0.025(3) 0.044(4) 0.043(4) -0.013(3) -0.009(3) 0.009(3)
C84 0.041(4) 0.049(4) 0.054(5) -0.025(4) 0.017(4) -0.022(4)
C85 0.068(6) 0.053(5) 0.086(7) -0.052(5) 0.023(5) -0.019(4)
C86 0.044(4) 0.079(6) 0.032(4) -0.016(4) 0.003(3) -0.033(4)
O13 0.031(3) 0.060(4) 0.051(3) -0.005(3) 0.005(2) 0.013(2)
O14 0.119(7) 0.074(5) 0.078(5) -0.034(4) -0.036(5) -0.004(5)
O15 0.075(5) 0.052(4) 0.057(4) -0.018(3) -0.009(3) -0.014(3)
O16 0.171(11) 0.129(9) 0.178(12) -0.063(9) -0.018(9) -0.003(9)
O17 0.035(3) 0.068(4) 0.031(3) -0.022(3) -0.001(2) 0.007(3)
O12 0.025(4) 0.034(4) 0.043(5) -0.012(4) -0.012(4) 0.009(3)
N7 0.030(5) 0.029(4) 0.043(5) -0.013(3) -0.011(4) -0.002(3)
C87 0.030(6) 0.029(5) 0.053(6) -0.012(4) -0.016(4) -0.002(4)
C88 0.072(9) 0.042(6) 0.057(7) -0.020(5) -0.038(7) 0.027(6)
C88A 0.057(8) 0.020(6) 0.034(6) -0.005(4) -0.011(5) 0.007(5)
C89 0.038(7) 0.045(6) 0.044(6) -0.015(5) -0.012(5) 0.003(6)
O12A 0.024(8) 0.042(9) 0.048(10) -0.014(8) -0.003(9) -0.001(7)
N7A 0.057(11) 0.038(8) 0.065(9) -0.012(6) -0.025(7) -0.017(7)
C87A 0.047(13) 0.043(10) 0.066(9) -0.012(7) -0.023(8) -0.004(9)
C89A 0.076(19) 0.042(10) 0.072(13) -0.010(10) -0.036(13) -0.016(11)
C90 0.042(12) 0.041(12) 0.069(16) -0.011(10) -0.018(11) -0.009(9)
C90A 0.055(11) 0.043(9) 0.061(13) -0.018(9) -0.037(10) -0.011(8)

loop_
_atom_type_symbol
_atom_type_description
_atom_type_scat_dispersion_real
_atom_type_scat_dispersion_imag
_atom_type_scat_source
C C 0.0033 0.0016 'International Tables Vol C Tables 4.2.6.8 and 6.1.1.4'
H H 0.0000 0.0000 'International Tables Vol C Tables 4.2.6.8 and 6.1.1.4'
N N 0.0061 0.0033 'International Tables Vol C Tables 4.2.6.8 and 6.1.1.4'
O O 0.0106 0.0060 'International Tables Vol C Tables 4.2.6.8 and 6.1.1.4'
S S 0.1246 0.1234 'International Tables Vol C Tables 4.2.6.8 and 6.1.1.4'
Zn Zn 0.2839 1.4301 'International Tables Vol C Tables 4.2.6.8 and 6.1.1.4'

loop_
_geom_angle_atom_site_label_1
_geom_angle_atom_site_label_2
_geom_angle_atom_site_label_3
_geom_angle
_geom_angle_site_symmetry_1
_geom_angle_site_symmetry_3
_geom_angle_publ_flag
O3 Zn01 O7 122.17(15) . 2_666 ?
O3 Zn01 O9 91.79(14) . . ?
O3 Zn01 N2 90.12(15) . 1_455 ?
O3 Zn01 N4 105.91(16) . 1_565 ?
O7 Zn01 O9 84.34(14) 2_666 . ?
O7 Zn01 N2 94.85(15) 2_666 1_455 ?
O7 Zn01 N4 131.47(15) 2_666 1_565 ?
N2 Zn01 O9 178.07(14) 1_455 . ?
N4 Zn01 O9 88.24(15) 1_565 . ?
N4 Zn01 N2 91.00(16) 1_565 1_455 ?
O1 Zn02 O5 116.01(15) . . ?
O1 Zn02 N1 122.35(16) . . ?
O1 Zn02 N3 113.14(17) . . ?
O5 Zn02 N1 98.86(15) . . ?
O5 Zn02 N3 109.61(16) . . ?
N3 Zn02 N1 94.10(17) . . ?
C11 S1 C10 92.9(2) . . ?
C28 S2 C27 92.6(2) . . ?
C45 S3 C44 92.4(2) . . ?
C62 S4 C61 92.9(2) . . ?
C72 O1 Zn02 113.0(3) . . ?
C73 O3 Zn01 131.1(3) . . ?
C77 O5 Zn02 110.3(3) . . ?
C78 O7 Zn01 113.1(3) . 2_666 ?
Zn01 O9 H9A 110.1 . . ?
Zn01 O9 H9B 109.8 . . ?
H9A O9 H9B 103.9 . . ?
C15 N1 Zn02 120.3(4) . . ?
C15 N1 C16 116.8(5) . . ?
C16 N1 Zn02 120.9(3) . . ?
C32 N2 Zn01 121.3(3) . 1_655 ?
C33 N2 Zn01 120.6(3) . 1_655 ?
C33 N2 C32 116.8(4) . . ?
C49 N3 Zn02 120.7(3) . . ?
C50 N3 Zn02 121.8(3) . . ?
C50 N3 C49 117.4(4) . . ?
C66 N4 Zn01 121.6(4) . 1_545 ?
C67 N4 Zn01 120.6(3) . 1_545 ?
C67 N4 C66 117.5(4) . . ?
C8 C1 C2 116.3(4) . . ?
C18 C1 C2 122.3(4) . . ?
C18 C1 C8 121.3(4) . . ?
C3 C2 C1 120.4(4) . . ?
C7 C2 C1 121.3(4) . . ?
C7 C2 C3 118.1(4) . . ?
C2 C3 H3 119.6 . . ?
C4 C3 C2 120.8(5) . . ?
C4 C3 H3 119.6 . . ?
C3 C4 H4 119.7 . . ?
C5 C4 C3 120.5(5) . . ?
C5 C4 H4 119.7 . . ?
C4 C5 H5 120.4 . . ?
C6 C5 C4 119.1(5) . . ?
C6 C5 H5 120.4 . . ?
C5 C6 H6 119.6 . . ?
C5 C6 C7 120.8(5) . . ?
C7 C6 H6 119.6 . . ?
C2 C7 H7 119.7 . . ?
C6 C7 C2 120.7(5) . . ?
C6 C7 H7 119.7 . . ?
C9 C8 C1 123.1(4) . . ?
C11 C8 C1 125.1(4) . . ?
C11 C8 C9 111.8(4) . . ?
C8 C9 H9 123.1 . . ?
C10 C9 C8 113.8(4) . . ?
C10 C9 H9 123.1 . . ?
C9 C10 S1 110.5(4) . . ?
C9 C10 C13 127.8(4) . . ?
C13 C10 S1 121.6(4) . . ?
C8 C11 S1 111.0(4) . . ?
C8 C11 C12 129.6(5) . . ?
C12 C11 S1 119.4(4) . . ?
C11 C12 H12A 109.5 . . ?
C11 C12 H12B 109.5 . . ?
C11 C12 H12C 109.5 . . ?
H12A C12 H12B 109.5 . . ?
H12A C12 H12C 109.5 . . ?
H12B C12 H12C 109.5 . . ?
C14 C13 C10 121.5(5) . . ?
C14 C13 C17 116.2(5) . . ?
C17 C13 C10 122.3(5) . . ?
C13 C14 H14 119.7 . . ?
C15 C14 C13 120.6(5) . . ?
C15 C14 H14 119.7 . . ?
N1 C15 C14 123.4(5) . . ?
N1 C15 H15 118.3 . . ?
C14 C15 H15 118.3 . . ?
N1 C16 H16 118.4 . . ?
N1 C16 C17 123.2(5) . . ?
C17 C16 H16 118.4 . . ?
C13 C17 H17 120.1 . . ?
C16 C17 C13 119.7(5) . . ?
C16 C17 H17 120.1 . . ?
C1 C18 C19 122.5(4) . . ?
C1 C18 C25 121.2(4) . . ?
C25 C18 C19 116.3(4) . . ?
C20 C19 C18 120.5(4) . . ?
C20 C19 C24 118.4(5) . . ?
C24 C19 C18 121.1(4) . . ?
C19 C20 H20 119.5 . . ?
C19 C20 C21 121.0(5) . . ?
C21 C20 H20 119.5 . . ?
C20 C21 H21 119.9 . . ?
C20 C21 C22 120.2(5) . . ?
C22 C21 H21 119.9 . . ?
C21 C22 H22 120.5 . . ?
C23 C22 C21 118.9(5) . . ?
C23 C22 H22 120.5 . . ?
C22 C23 H23 119.7 . . ?
C24 C23 C22 120.5(5) . . ?
C24 C23 H23 119.7 . . ?
C19 C24 H24 119.5 . . ?
C23 C24 C19 121.0(5) . . ?
C23 C24 H24 119.5 . . ?
C26 C25 C18 125.0(4) . . ?
C28 C25 C18 124.0(4) . . ?
C28 C25 C26 111.0(4) . . ?
C25 C26 H26 122.8 . . ?
C27 C26 C25 114.3(4) . . ?
C27 C26 H26 122.8 . . ?
C26 C27 S2 110.5(4) . . ?
C26 C27 C30 129.1(5) . . ?
C30 C27 S2 120.2(4) . . ?
C25 C28 S2 111.5(4) . . ?
C25 C28 C29 130.8(5) . . ?
C29 C28 S2 117.7(4) . . ?
C28 C29 H29A 109.5 . . ?
C28 C29 H29B 109.5 . . ?
C28 C29 H29C 109.5 . . ?
H29A C29 H29B 109.5 . . ?
H29A C29 H29C 109.5 . . ?
H29B C29 H29C 109.5 . . ?
C31 C30 C27 122.2(4) . . ?
C31 C30 C34 116.7(4) . . ?
C34 C30 C27 121.0(4) . . ?
C30 C31 H31 120.2 . . ?
C32 C31 C30 119.6(5) . . ?
C32 C31 H31 120.2 . . ?
N2 C32 C31 123.4(5) . . ?
N2 C32 H32 118.3 . . ?
C31 C32 H32 118.3 . . ?
N2 C33 H33 118.4 . . ?
N2 C33 C34 123.3(5) . . ?
C34 C33 H33 118.4 . . ?
C30 C34 H34 119.9 . . ?
C33 C34 C30 120.1(5) . . ?
C33 C34 H34 119.9 . . ?
C42 C35 C36 115.7(4) . . ?
C52 C35 C36 122.2(4) . . ?
C52 C35 C42 122.1(4) . . ?
C37 C36 C35 120.3(4) . . ?
C37 C36 C41 118.3(5) . . ?
C41 C36 C35 121.3(4) . . ?
C36 C37 H37 119.7 . . ?
C36 C37 C38 120.7(5) . . ?
C38 C37 H37 119.7 . . ?
C37 C38 H38 119.8 . . ?
C39 C38 C37 120.4(5) . . ?
C39 C38 H38 119.8 . . ?
C38 C39 H39 120.5 . . ?
C38 C39 C40 119.0(5) . . ?
C40 C39 H39 120.5 . . ?
C39 C40 H40 119.6 . . ?
C41 C40 C39 120.7(5) . . ?
C41 C40 H40 119.6 . . ?
C36 C41 H41 119.6 . . ?
C40 C41 C36 120.8(5) . . ?
C40 C41 H41 119.6 . . ?
C43 C42 C35 124.6(4) . . ?
C45 C42 C35 124.1(4) . . ?
C45 C42 C43 111.2(4) . . ?
C42 C43 H43 122.9 . . ?
C44 C43 C42 114.1(4) . . ?
C44 C43 H43 122.9 . . ?
C43 C44 S3 110.4(4) . . ?
C43 C44 C47 129.6(5) . . ?
C47 C44 S3 119.8(4) . . ?
C42 C45 S3 111.7(4) . . ?
C42 C45 C46 130.4(4) . . ?
C46 C45 S3 117.9(4) . . ?
C45 C46 H46A 109.5 . . ?
C45 C46 H46B 109.5 . . ?
C45 C46 H46C 109.5 . . ?
H46A C46 H46B 109.5 . . ?
H46A C46 H46C 109.5 . . ?
H46B C46 H46C 109.5 . . ?
C48 C47 C44 121.9(4) . . ?
C48 C47 C51 116.9(5) . . ?
C51 C47 C44 121.0(5) . . ?
C47 C48 H48 120.2 . . ?
C49 C48 C47 119.5(5) . . ?
C49 C48 H48 120.2 . . ?
N3 C49 C48 123.2(5) . . ?
N3 C49 H49 118.4 . . ?
C48 C49 H49 118.4 . . ?
N3 C50 H50 118.7 . . ?
N3 C50 C51 122.7(5) . . ?
C51 C50 H50 118.7 . . ?
C47 C51 H51 119.8 . . ?
C50 C51 C47 120.3(5) . . ?
C50 C51 H51 119.8 . . ?
C35 C52 C53 123.5(4) . . ?
C35 C52 C59 120.6(4) . . ?
C59 C52 C53 115.8(4) . . ?
C54 C53 C52 120.3(4) . . ?
C58 C53 C52 121.4(4) . . ?
C58 C53 C54 118.2(5) . . ?
C53 C54 H54 119.5 . . ?
C53 C54 C55 120.9(5) . . ?
C55 C54 H54 119.5 . . ?
C54 C55 H55 120.1 . . ?
C56 C55 C54 119.8(5) . . ?
C56 C55 H55 120.1 . . ?
C55 C56 H56 120.2 . . ?
C57 C56 C55 119.5(5) . . ?
C57 C56 H56 120.2 . . ?
C56 C57 H57 119.5 . . ?
C56 C57 C58 121.0(5) . . ?
C58 C57 H57 119.5 . . ?
C53 C58 H58 119.7 . . ?
C57 C58 C53 120.6(5) . . ?
C57 C58 H58 119.7 . . ?
C60 C59 C52 122.7(4) . . ?
C62 C59 C52 125.2(4) . . ?
C62 C59 C60 112.0(4) . . ?
C59 C60 H60 123.1 . . ?
C61 C60 C59 113.9(4) . . ?
C61 C60 H60 123.1 . . ?
C60 C61 S4 110.3(4) . . ?
C60 C61 C64 127.4(5) . . ?
C64 C61 S4 122.2(4) . . ?
C59 C62 S4 110.9(4) . . ?
C59 C62 C63 129.7(5) . . ?
C63 C62 S4 119.4(4) . . ?
C62 C63 H63A 109.5 . . ?
C62 C63 H63B 109.5 . . ?
C62 C63 H63C 109.5 . . ?
H63A C63 H63B 109.5 . . ?
H63A C63 H63C 109.5 . . ?
H63B C63 H63C 109.5 . . ?
C65 C64 C61 120.8(4) . . ?
C65 C64 C68 117.2(5) . . ?
C68 C64 C61 122.0(5) . . ?
C64 C65 H65 120.0 . . ?
C66 C65 C64 119.9(5) . . ?
C66 C65 H65 120.0 . . ?
N4 C66 C65 122.8(5) . . ?
N4 C66 H66 118.6 . . ?
C65 C66 H66 118.6 . . ?
N4 C67 H67 118.4 . . ?
N4 C67 C68 123.3(5) . . ?
C68 C67 H67 118.4 . . ?
C64 C68 H68 120.4 . . ?
C67 C68 C64 119.3(5) . . ?
C67 C68 H68 120.4 . . ?
C70 C69 C71 119.1(4) . 2_666 ?
C70 C69 C72 117.7(5) . . ?
C71 C69 C72 123.2(4) 2_666 . ?
C69 C70 H70 119.4 . . ?
C71 C70 C69 121.1(5) . . ?
C71 C70 H70 119.4 . . ?
C69 C71 C73 122.8(4) 2_666 . ?
C70 C71 C69 119.8(4) . 2_666 ?
C70 C71 C73 117.5(5) . . ?
O1 C72 C69 116.5(5) . . ?
O2 C72 O1 123.5(5) . . ?
O2 C72 C69 120.0(5) . . ?
O3 C73 C71 115.2(4) . . ?
O4 C73 O3 125.7(5) . . ?
O4 C73 C71 118.9(4) . . ?
C75 C74 C77 123.8(4) . . ?
C76 C74 C75 119.2(4) 2_756 . ?
C76 C74 C77 116.9(4) 2_756 . ?
C74 C75 C76 119.7(4) . . ?
C74 C75 C78 121.2(4) . . ?
C76 C75 C78 119.1(4) . . ?
C74 C76 C75 121.2(5) 2_756 . ?
C74 C76 H76 119.4 2_756 . ?
C75 C76 H76 119.4 . . ?
O5 C77 C74 115.7(4) . . ?
O6 C77 O5 124.1(4) . . ?
O6 C77 C74 120.1(5) . . ?
O7 C78 C75 115.4(4) . . ?
O8 C78 O7 124.6(4) . . ?
O8 C78 C75 120.0(4) . . ?
C79 N5 C81 121.8(7) . . ?
C79 N5 C82 119.3(7) . . ?
C81 N5 C82 118.9(7) . . ?
O10 C79 N5 120.7(7) . . ?
O10 C79 C80 120.1(7) . . ?
N5 C79 C80 119.2(7) . . ?
C79 C80 H80A 109.5 . . ?
C79 C80 H80B 109.5 . . ?
C79 C80 H80C 109.5 . . ?
H80A C80 H80B 109.5 . . ?
H80A C80 H80C 109.5 . . ?
H80B C80 H80C 109.5 . . ?
N5 C81 H81A 109.5 . . ?
N5 C81 H81B 109.5 . . ?
N5 C81 H81C 109.5 . . ?
H81A C81 H81B 109.5 . . ?
H81A C81 H81C 109.5 . . ?
H81B C81 H81C 109.5 . . ?
N5 C82 H82A 109.5 . . ?
N5 C82 H82B 109.5 . . ?
N5 C82 H82C 109.5 . . ?
H82A C82 H82B 109.5 . . ?
H82A C82 H82C 109.5 . . ?
H82B C82 H82C 109.5 . . ?
C83 N6 C85 123.5(6) . . ?
C83 N6 C86 118.5(6) . . ?
C85 N6 C86 117.7(6) . . ?
O11 C83 N6 123.2(7) . . ?
O11 C83 C84 119.4(6) . . ?
N6 C83 C84 117.3(6) . . ?
C83 C84 H84A 109.5 . . ?
C83 C84 H84B 109.5 . . ?
C83 C84 H84C 109.5 . . ?
H84A C84 H84B 109.5 . . ?
H84A C84 H84C 109.5 . . ?
H84B C84 H84C 109.5 . . ?
N6 C85 H85A 109.5 . . ?
N6 C85 H85B 109.5 . . ?
N6 C85 H85C 109.5 . . ?
H85A C85 H85B 109.5 . . ?
H85A C85 H85C 109.5 . . ?
H85B C85 H85C 109.5 . . ?
N6 C86 H86A 109.5 . . ?
N6 C86 H86B 109.5 . . ?
N6 C86 H86C 109.5 . . ?
H86A C86 H86B 109.5 . . ?
H86A C86 H86C 109.5 . . ?
H86B C86 H86C 109.5 . . ?
H13A O13 H13B 109.5 . . ?
H14A O14 H14B 104.5 . . ?
H15A O15 H15B 104.4 . . ?
H16A O16 H16B 104.5 . . ?
H17A O17 H17B 104.3 . . ?
C87 N7 C88A 118.8(11) . . ?
C87 N7 C89 125.5(11) . . ?
C89 N7 C88A 115.6(10) . . ?
O12 C87 N7 120.6(12) . . ?
O12 C87 C88 119.3(13) . . ?
N7 C87 C88 120.1(13) . . ?
C87 C88 H88A 109.5 . . ?
C87 C88 H88B 109.5 . . ?
C87 C88 H88C 109.5 . . ?
H88A C88 H88B 109.5 . . ?
H88A C88 H88C 109.5 . . ?
H88B C88 H88C 109.5 . . ?
N7 C88A H88D 109.5 . . ?
N7 C88A H88E 109.5 . . ?
N7 C88A H88F 109.5 . . ?
H88D C88A H88E 109.5 . . ?
H88D C88A H88F 109.5 . . ?
H88E C88A H88F 109.5 . . ?
N7 C89 H89A 109.5 . . ?
N7 C89 H89B 109.5 . . ?
N7 C89 H89C 109.5 . . ?
H89A C89 H89B 109.5 . . ?
H89A C89 H89C 109.5 . . ?
H89B C89 H89C 109.5 . . ?
C87A N7A C89A 119(3) . . ?
C87A N7A C90A 122(3) . . ?
C90A N7A C89A 119(2) . . ?
O12A C87A N7A 116(3) . . ?
O12A C87A C90 126(3) . . ?
N7A C87A C90 118(3) . . ?
N7A C89A H89D 109.5 . . ?
N7A C89A H89E 109.5 . . ?
N7A C89A H89F 109.5 . . ?
H89D C89A H89E 109.5 . . ?
H89D C89A H89F 109.5 . . ?
H89E C89A H89F 109.5 . . ?
C87A C90 H90A 109.5 . . ?
C87A C90 H90B 109.5 . . ?
C87A C90 H90C 109.5 . . ?
H90A C90 H90B 109.5 . . ?
H90A C90 H90C 109.5 . . ?
H90B C90 H90C 109.5 . . ?
N7A C90A H90D 109.5 . . ?
N7A C90A H90E 109.5 . . ?
N7A C90A H90F 109.5 . . ?
H90D C90A H90E 109.5 . . ?
H90D C90A H90F 109.5 . . ?
H90E C90A H90F 109.5 . . ?

loop_
_geom_bond_atom_site_label_1
_geom_bond_atom_site_label_2
_geom_bond_distance
_geom_bond_site_symmetry_2
_geom_bond_publ_flag
Zn01 O3 1.968(3) . ?
Zn01 O7 1.981(3) 2_666 ?
Zn01 O9 2.211(3) . ?
Zn01 N2 2.150(4) 1_455 ?
Zn01 N4 2.059(4) 1_565 ?
Zn02 O1 1.936(4) . ?
Zn02 O5 1.967(3) . ?
Zn02 N1 2.070(4) . ?
Zn02 N3 2.045(4) . ?
S1 C10 1.729(5) . ?
S1 C11 1.719(5) . ?
S2 C27 1.730(5) . ?
S2 C28 1.721(5) . ?
S3 C44 1.728(5) . ?
S3 C45 1.717(5) . ?
S4 C61 1.727(5) . ?
S4 C62 1.726(5) . ?
O1 C72 1.276(6) . ?
O2 C72 1.231(6) . ?
O3 C73 1.262(6) . ?
O4 C73 1.255(6) . ?
O5 C77 1.290(6) . ?
O6 C77 1.230(6) . ?
O7 C78 1.275(6) . ?
O8 C78 1.243(6) . ?
O9 H9A 0.8595 . ?
O9 H9B 0.8600 . ?
N1 C15 1.342(7) . ?
N1 C16 1.343(6) . ?
N2 C32 1.341(6) . ?
N2 C33 1.341(6) . ?
N3 C49 1.349(6) . ?
N3 C50 1.339(6) . ?
N4 C66 1.345(7) . ?
N4 C67 1.340(6) . ?
C1 C2 1.489(7) . ?
C1 C8 1.484(7) . ?
C1 C18 1.368(6) . ?
C2 C3 1.404(6) . ?
C2 C7 1.401(7) . ?
C3 H3 0.9500 . ?
C3 C4 1.393(7) . ?
C4 H4 0.9500 . ?
C4 C5 1.390(7) . ?
C5 H5 0.9500 . ?
C5 C6 1.389(7) . ?
C6 H6 0.9500 . ?
C6 C7 1.390(7) . ?
C7 H7 0.9500 . ?
C8 C9 1.428(7) . ?
C8 C11 1.392(7) . ?
C9 H9 0.9500 . ?
C9 C10 1.370(7) . ?
C10 C13 1.458(7) . ?
C11 C12 1.506(7) . ?
C12 H12A 0.9800 . ?
C12 H12B 0.9800 . ?
C12 H12C 0.9800 . ?
C13 C14 1.388(7) . ?
C13 C17 1.405(7) . ?
C14 H14 0.9500 . ?
C14 C15 1.368(8) . ?
C15 H15 0.9500 . ?
C16 H16 0.9500 . ?
C16 C17 1.381(7) . ?
C17 H17 0.9500 . ?
C18 C19 1.493(7) . ?
C18 C25 1.483(7) . ?
C19 C20 1.388(7) . ?
C19 C24 1.394(7) . ?
C20 H20 0.9500 . ?
C20 C21 1.389(7) . ?
C21 H21 0.9500 . ?
C21 C22 1.394(8) . ?
C22 H22 0.9500 . ?
C22 C23 1.390(8) . ?
C23 H23 0.9500 . ?
C23 C24 1.382(7) . ?
C24 H24 0.9500 . ?
C25 C26 1.437(7) . ?
C25 C28 1.386(7) . ?
C26 H26 0.9500 . ?
C26 C27 1.357(7) . ?
C27 C30 1.467(7) . ?
C28 C29 1.506(7) . ?
C29 H29A 0.9800 . ?
C29 H29B 0.9800 . ?
C29 H29C 0.9800 . ?
C30 C31 1.388(7) . ?
C30 C34 1.395(7) . ?
C31 H31 0.9500 . ?
C31 C32 1.380(7) . ?
C32 H32 0.9500 . ?
C33 H33 0.9500 . ?
C33 C34 1.370(7) . ?
C34 H34 0.9500 . ?
C35 C36 1.500(6) . ?
C35 C42 1.483(6) . ?
C35 C52 1.363(6) . ?
C36 C37 1.392(6) . ?
C36 C41 1.399(7) . ?
C37 H37 0.9500 . ?
C37 C38 1.398(7) . ?
C38 H38 0.9500 . ?
C38 C39 1.383(7) . ?
C39 H39 0.9500 . ?
C39 C40 1.392(7) . ?
C40 H40 0.9500 . ?
C40 C41 1.380(7) . ?
C41 H41 0.9500 . ?
C42 C43 1.430(6) . ?
C42 C45 1.380(7) . ?
C43 H43 0.9500 . ?
C43 C44 1.363(7) . ?
C44 C47 1.465(7) . ?
C45 C46 1.502(7) . ?
C46 H46A 0.9800 . ?
C46 H46B 0.9800 . ?
C46 H46C 0.9800 . ?
C47 C48 1.388(7) . ?
C47 C51 1.397(7) . ?
C48 H48 0.9500 . ?
C48 C49 1.379(7) . ?
C49 H49 0.9500 . ?
C50 H50 0.9500 . ?
C50 C51 1.372(7) . ?
C51 H51 0.9500 . ?
C52 C53 1.489(7) . ?
C52 C59 1.485(6) . ?
C53 C54 1.396(7) . ?
C53 C58 1.393(7) . ?
C54 H54 0.9500 . ?
C54 C55 1.400(7) . ?
C55 H55 0.9500 . ?
C55 C56 1.383(8) . ?
C56 H56 0.9500 . ?
C56 C57 1.379(7) . ?
C57 H57 0.9500 . ?
C57 C58 1.387(7) . ?
C58 H58 0.9500 . ?
C59 C60 1.422(7) . ?
C59 C62 1.389(7) . ?
C60 H60 0.9500 . ?
C60 C61 1.379(7) . ?
C61 C64 1.461(7) . ?
C62 C63 1.490(7) . ?
C63 H63A 0.9800 . ?
C63 H63B 0.9800 . ?
C63 H63C 0.9800 . ?
C64 C65 1.392(7) . ?
C64 C68 1.400(7) . ?
C65 H65 0.9500 . ?
C65 C66 1.381(7) . ?
C66 H66 0.9500 . ?
C67 H67 0.9500 . ?
C67 C68 1.383(7) . ?
C68 H68 0.9500 . ?
C69 C70 1.393(7) . ?
C69 C71 1.400(7) 2_666 ?
C69 C72 1.509(7) . ?
C70 H70 0.9500 . ?
C70 C71 1.388(7) . ?
C71 C73 1.502(7) . ?
C74 C75 1.395(7) . ?
C74 C76 1.395(7) 2_756 ?
C74 C77 1.518(7) . ?
C75 C76 1.398(7) . ?
C75 C78 1.504(6) . ?
C76 H76 0.9500 . ?
O10 C79 1.300(9) . ?
N5 C79 1.301(9) . ?
N5 C81 1.469(9) . ?
N5 C82 1.491(9) . ?
C79 C80 1.514(9) . ?
C80 H80A 0.9800 . ?
C80 H80B 0.9800 . ?
C80 H80C 0.9800 . ?
C81 H81A 0.9800 . ?
C81 H81B 0.9800 . ?
C81 H81C 0.9800 . ?
C82 H82A 0.9800 . ?
C82 H82B 0.9800 . ?
C82 H82C 0.9800 . ?
O11 C83 1.260(8) . ?
N6 C83 1.323(8) . ?
N6 C85 1.433(8) . ?
N6 C86 1.485(8) . ?
C83 C84 1.506(9) . ?
C84 H84A 0.9800 . ?
C84 H84B 0.9800 . ?
C84 H84C 0.9800 . ?
C85 H85A 0.9800 . ?
C85 H85B 0.9800 . ?
C85 H85C 0.9800 . ?
C86 H86A 0.9800 . ?
C86 H86B 0.9800 . ?
C86 H86C 0.9800 . ?
O13 H13A 0.8496 . ?
O13 H13B 0.8491 . ?
O14 H14A 0.8502 . ?
O14 H14B 0.8491 . ?
O15 H15A 0.8501 . ?
O15 H15B 0.8502 . ?
O16 H16A 0.8502 . ?
O16 H16B 0.8496 . ?
O17 H17A 0.8513 . ?
O17 H17B 0.8506 . ?
O12 C87 1.290(18) . ?
N7 C87 1.302(16) . ?
N7 C88A 1.491(14) . ?
N7 C89 1.462(16) . ?
C87 C88 1.482(17) . ?
C88 H88A 0.9800 . ?
C88 H88B 0.9800 . ?
C88 H88C 0.9800 . ?
C88A H88D 0.9800 . ?
C88A H88E 0.9800 . ?
C88A H88F 0.9800 . ?
C89 H89A 0.9800 . ?
C89 H89B 0.9800 . ?
C89 H89C 0.9800 . ?
O12A C87A 1.23(4) . ?
N7A C87A 1.34(4) . ?
N7A C89A 1.45(3) . ?
N7A C90A 1.34(3) . ?
C87A C90 1.49(4) . ?
C89A H89D 0.9800 . ?
C89A H89E 0.9800 . ?
C89A H89F 0.9800 . ?
C90 H90A 0.9800 . ?
C90 H90B 0.9800 . ?
C90 H90C 0.9800 . ?
C90A H90D 0.9800 . ?
C90A H90E 0.9800 . ?
C90A H90F 0.9800 . ?

loop_
_geom_hbond_atom_site_label_D
_geom_hbond_atom_site_label_H
_geom_hbond_atom_site_label_A
_geom_hbond_distance_DH
_geom_hbond_distance_HA
_geom_hbond_distance_DA
_geom_hbond_angle_DHA
_geom_hbond_site_symmetry_A
_geom_hbond_publ_flag
O9 H9A O4 0.86 1.92 2.665(5) 143.9 . yes
O9 H9B O6 0.86 1.92 2.776(5) 171.1 2_666 yes
O13 H13A O4 0.85 2.02 2.810(6) 154.4 2_766 yes
O13 H13B O10 0.85 2.09 2.821(8) 143.4 2_766 yes
O14 H14B O15 0.85 2.11 2.879(9) 149.9 . yes
O15 H15B O13 0.85 2.12 2.854(8) 144.0 1_455 yes
O17 H17A O8 0.85 2.01 2.854(6) 172.7 2_756 yes
O17 H17B O12 0.85 1.99 2.790(13) 156.8 . yes

loop_
_geom_torsion_atom_site_label_1
_geom_torsion_atom_site_label_2
_geom_torsion_atom_site_label_3
_geom_torsion_atom_site_label_4
_geom_torsion
_geom_torsion_site_symmetry_1
_geom_torsion_site_symmetry_2
_geom_torsion_site_symmetry_3
_geom_torsion_site_symmetry_4
_geom_torsion_publ_flag
Zn01 O3 C73 O4 23.4(8) . . . . ?
Zn01 O3 C73 C71 -161.3(3) . . . . ?
Zn01 O7 C78 O8 24.9(6) 2_666 . . . ?
Zn01 O7 C78 C75 -154.8(3) 2_666 . . . ?
Zn01 N2 C32 C31 163.7(4) 1_655 . . . ?
Zn01 N2 C33 C34 -164.0(4) 1_655 . . . ?
Zn01 N4 C66 C65 173.9(4) 1_545 . . . ?
Zn01 N4 C67 C68 -174.4(4) 1_545 . . . ?
Zn02 O1 C72 O2 -3.3(7) . . . . ?
Zn02 O1 C72 C69 174.9(3) . . . . ?
Zn02 O5 C77 O6 -2.9(6) . . . . ?
Zn02 O5 C77 C74 -178.7(3) . . . . ?
Zn02 N1 C15 C14 162.9(5) . . . . ?
Zn02 N1 C16 C17 -162.5(4) . . . . ?
Zn02 N3 C49 C48 173.8(5) . . . . ?
Zn02 N3 C50 C51 -174.0(4) . . . . ?
S1 C10 C13 C14 -176.3(4) . . . . ?
S1 C10 C13 C17 6.5(7) . . . . ?
S2 C27 C30 C31 -176.7(4) . . . . ?
S2 C27 C30 C34 6.7(7) . . . . ?
S3 C44 C47 C48 180.0(4) . . . . ?
S3 C44 C47 C51 4.5(7) . . . . ?
S4 C61 C64 C65 170.4(4) . . . . ?
S4 C61 C64 C68 -6.4(7) . . . . ?
N1 C16 C17 C13 0.0(8) . . . . ?
N2 C33 C34 C30 0.4(8) . . . . ?
N3 C50 C51 C47 0.5(9) . . . . ?
N4 C67 C68 C64 0.6(8) . . . . ?
C1 C2 C3 C4 176.1(5) . . . . ?
C1 C2 C7 C6 -176.0(5) . . . . ?
C1 C8 C9 C10 177.3(4) . . . . ?
C1 C8 C11 S1 -177.1(4) . . . . ?
C1 C8 C11 C12 3.6(8) . . . . ?
C1 C18 C19 C20 131.0(5) . . . . ?
C1 C18 C19 C24 -52.3(7) . . . . ?
C1 C18 C25 C26 -41.3(7) . . . . ?
C1 C18 C25 C28 138.7(5) . . . . ?
C2 C1 C8 C9 136.3(5) . . . . ?
C2 C1 C8 C11 -45.2(6) . . . . ?
C2 C1 C18 C19 -9.9(7) . . . . ?
C2 C1 C18 C25 170.6(4) . . . . ?
C2 C3 C4 C5 0.1(8) . . . . ?
C3 C2 C7 C6 0.0(7) . . . . ?
C3 C4 C5 C6 -0.4(8) . . . . ?
C4 C5 C6 C7 0.4(8) . . . . ?
C5 C6 C7 C2 -0.3(8) . . . . ?
C7 C2 C3 C4 0.0(7) . . . . ?
C8 C1 C2 C3 -43.6(6) . . . . ?
C8 C1 C2 C7 132.3(5) . . . . ?
C8 C1 C18 C19 169.8(4) . . . . ?
C8 C1 C18 C25 -9.7(7) . . . . ?
C8 C9 C10 S1 0.6(5) . . . . ?
C8 C9 C10 C13 177.0(4) . . . . ?
C9 C8 C11 S1 1.5(5) . . . . ?
C9 C8 C11 C12 -177.8(5) . . . . ?
C9 C10 C13 C14 7.6(8) . . . . ?
C9 C10 C13 C17 -169.6(5) . . . . ?
C10 S1 C11 C8 -1.1(4) . . . . ?
C10 S1 C11 C12 178.3(4) . . . . ?
C10 C13 C14 C15 -175.2(5) . . . . ?
C10 C13 C17 C16 175.4(5) . . . . ?
C11 S1 C10 C9 0.3(4) . . . . ?
C11 S1 C10 C13 -176.4(4) . . . . ?
C11 C8 C9 C10 -1.4(6) . . . . ?
C13 C14 C15 N1 -0.6(10) . . . . ?
C14 C13 C17 C16 -1.9(7) . . . . ?
C15 N1 C16 C17 1.6(7) . . . . ?
C16 N1 C15 C14 -1.4(8) . . . . ?
C17 C13 C14 C15 2.2(8) . . . . ?
C18 C1 C2 C3 136.1(5) . . . . ?
C18 C1 C2 C7 -48.0(7) . . . . ?
C18 C1 C8 C9 -43.4(7) . . . . ?
C18 C1 C8 C11 135.1(5) . . . . ?
C18 C19 C20 C21 178.9(5) . . . . ?
C18 C19 C24 C23 -178.0(5) . . . . ?
C18 C25 C26 C27 178.9(4) . . . . ?
C18 C25 C28 S2 -178.1(4) . . . . ?
C18 C25 C28 C29 0.6(8) . . . . ?
C19 C18 C25 C26 139.1(5) . . . . ?
C19 C18 C25 C28 -40.9(7) . . . . ?
C19 C20 C21 C22 -1.7(8) . . . . ?
C20 C19 C24 C23 -1.2(8) . . . . ?
C20 C21 C22 C23 0.3(8) . . . . ?
C21 C22 C23 C24 0.6(8) . . . . ?
C22 C23 C24 C19 -0.2(8) . . . . ?
C24 C19 C20 C21 2.1(8) . . . . ?
C25 C18 C19 C20 -49.5(6) . . . . ?
C25 C18 C19 C24 127.2(5) . . . . ?
C25 C26 C27 S2 -0.3(5) . . . . ?
C25 C26 C27 C30 175.9(5) . . . . ?
C26 C25 C28 S2 2.0(5) . . . . ?
C26 C25 C28 C29 -179.4(5) . . . . ?
C26 C27 C30 C31 7.4(8) . . . . ?
C26 C27 C30 C34 -169.2(5) . . . . ?
C27 S2 C28 C25 -1.8(4) . . . . ?
C27 S2 C28 C29 179.3(4) . . . . ?
C27 C30 C31 C32 -173.5(5) . . . . ?
C27 C30 C34 C33 173.4(5) . . . . ?
C28 S2 C27 C26 1.2(4) . . . . ?
C28 S2 C27 C30 -175.4(4) . . . . ?
C28 C25 C26 C27 -1.1(6) . . . . ?
C30 C31 C32 N2 0.0(9) . . . . ?
C31 C30 C34 C33 -3.4(8) . . . . ?
C32 N2 C33 C34 2.9(8) . . . . ?
C33 N2 C32 C31 -3.0(8) . . . . ?
C34 C30 C31 C32 3.2(8) . . . . ?
C35 C36 C37 C38 177.6(5) . . . . ?
C35 C36 C41 C40 -176.9(5) . . . . ?
C35 C42 C43 C44 179.1(4) . . . . ?
C35 C42 C45 S3 -178.3(4) . . . . ?
C35 C42 C45 C46 0.6(8) . . . . ?
C35 C52 C53 C54 134.2(5) . . . . ?
C35 C52 C53 C58 -49.7(7) . . . . ?
C35 C52 C59 C60 -45.3(7) . . . . ?
C35 C52 C59 C62 133.1(5) . . . . ?
C36 C35 C42 C43 138.4(5) . . . . ?
C36 C35 C42 C45 -41.4(7) . . . . ?
C36 C35 C52 C53 -10.2(7) . . . . ?
C36 C35 C52 C59 169.4(4) . . . . ?
C36 C37 C38 C39 -1.1(8) . . . . ?
C37 C36 C41 C40 -0.4(8) . . . . ?
C37 C38 C39 C40 0.5(8) . . . . ?
C38 C39 C40 C41 0.1(8) . . . . ?
C39 C40 C41 C36 -0.1(8) . . . . ?
C41 C36 C37 C38 1.0(7) . . . . ?
C42 C35 C36 C37 -47.9(6) . . . . ?
C42 C35 C36 C41 128.5(5) . . . . ?
C42 C35 C52 C53 170.8(4) . . . . ?
C42 C35 C52 C59 -9.6(7) . . . . ?
C42 C43 C44 S3 -0.2(5) . . . . ?
C42 C43 C44 C47 174.8(5) . . . . ?
C43 C42 C45 S3 1.8(5) . . . . ?
C43 C42 C45 C46 -179.3(5) . . . . ?
C43 C44 C47 C48 5.3(9) . . . . ?
C43 C44 C47 C51 -170.2(5) . . . . ?
C44 S3 C45 C42 -1.6(4) . . . . ?
C44 S3 C45 C46 179.3(4) . . . . ?
C44 C47 C48 C49 -174.2(5) . . . . ?
C44 C47 C51 C50 174.0(5) . . . . ?
C45 S3 C44 C43 1.1(4) . . . . ?
C45 S3 C44 C47 -174.6(4) . . . . ?
C45 C42 C43 C44 -1.0(6) . . . . ?
C47 C48 C49 N3 0.0(10) . . . . ?
C48 C47 C51 C50 -1.7(8) . . . . ?
C49 N3 C50 C51 1.0(8) . . . . ?
C50 N3 C49 C48 -1.2(9) . . . . ?
C51 C47 C48 C49 1.5(8) . . . . ?
C52 C35 C36 C37 133.0(5) . . . . ?
C52 C35 C36 C41 -50.5(7) . . . . ?
C52 C35 C42 C43 -42.5(7) . . . . ?
C52 C35 C42 C45 137.6(5) . . . . ?
C52 C53 C54 C55 177.3(5) . . . . ?
C52 C53 C58 C57 -177.0(5) . . . . ?
C52 C59 C60 C61 177.4(4) . . . . ?
C52 C59 C62 S4 -176.3(4) . . . . ?
C52 C59 C62 C63 3.5(8) . . . . ?
C53 C52 C59 C60 134.4(5) . . . . ?
C53 C52 C59 C62 -47.2(7) . . . . ?
C53 C54 C55 C56 -0.6(8) . . . . ?
C54 C53 C58 C57 -0.8(7) . . . . ?
C54 C55 C56 C57 -0.3(8) . . . . ?
C55 C56 C57 C58 0.5(8) . . . . ?
C56 C57 C58 C53 0.0(8) . . . . ?
C58 C53 C54 C55 1.1(7) . . . . ?
C59 C52 C53 C54 -45.4(6) . . . . ?
C59 C52 C53 C58 130.6(5) . . . . ?
C59 C60 C61 S4 -0.4(5) . . . . ?
C59 C60 C61 C64 176.6(4) . . . . ?
C60 C59 C62 S4 2.3(5) . . . . ?
C60 C59 C62 C63 -177.9(5) . . . . ?
C60 C61 C64 C65 -6.3(8) . . . . ?
C60 C61 C64 C68 176.9(5) . . . . ?
C61 S4 C62 C59 -2.1(4) . . . . ?
C61 S4 C62 C63 178.0(4) . . . . ?
C61 C64 C65 C66 -176.9(5) . . . . ?
C61 C64 C68 C67 176.5(5) . . . . ?
C62 S4 C61 C60 1.4(4) . . . . ?
C62 S4 C61 C64 -175.8(4) . . . . ?
C62 C59 C60 C61 -1.2(6) . . . . ?
C64 C65 C66 N4 0.1(8) . . . . ?
C65 C64 C68 C67 -0.5(7) . . . . ?
C66 N4 C67 C68 -0.4(8) . . . . ?
C67 N4 C66 C65 0.0(8) . . . . ?
C68 C64 C65 C66 0.1(7) . . . . ?
C69 C70 C71 C69 1.0(8) . . . 2_666 ?
C69 C70 C71 C73 -177.8(5) . . . . ?
C69 C71 C73 O3 102.8(6) 2_666 . . . ?
C69 C71 C73 O4 -81.6(7) 2_666 . . . ?
C70 C69 C72 O1 -157.0(5) . . . . ?
C70 C69 C72 O2 21.3(8) . . . . ?
C70 C71 C73 O3 -78.4(6) . . . . ?
C70 C71 C73 O4 97.1(6) . . . . ?
C71 C69 C70 C71 -1.0(8) 2_666 . . . ?
C71 C69 C72 O1 22.1(7) 2_666 . . . ?
C71 C69 C72 O2 -159.6(5) 2_666 . . . ?
C72 C69 C70 C71 178.2(5) . . . . ?
C74 C75 C76 C74 -0.4(8) . . . 2_756 ?
C74 C75 C78 O7 17.7(7) . . . . ?
C74 C75 C78 O8 -162.0(5) . . . . ?
C75 C74 C77 O5 -110.5(6) . . . . ?
C75 C74 C77 O6 73.6(7) . . . . ?
C76 C74 C75 C76 0.4(8) 2_756 . . . ?
C76 C74 C75 C78 -179.9(5) 2_756 . . . ?
C76 C74 C77 O5 73.8(6) 2_756 . . . ?
C76 C74 C77 O6 -102.1(6) 2_756 . . . ?
C76 C75 C78 O7 -162.6(4) . . . . ?
C76 C75 C78 O8 17.7(7) . . . . ?
C77 C74 C75 C76 -175.2(5) . . . . ?
C77 C74 C75 C78 4.5(8) . . . . ?
C78 C75 C76 C74 179.9(5) . . . 2_756 ?
C81 N5 C79 O10 179.2(6) . . . . ?
C81 N5 C79 C80 -2.3(10) . . . . ?
C82 N5 C79 O10 1.2(11) . . . . ?
C82 N5 C79 C80 179.7(7) . . . . ?
C85 N6 C83 O11 -178.5(7) . . . . ?
C85 N6 C83 C84 2.6(11) . . . . ?
C86 N6 C83 O11 -5.0(10) . . . . ?
C86 N6 C83 C84 176.2(6) . . . . ?
C88A N7 C87 O12 -2.6(18) . . . . ?
C88A N7 C87 C88 173.9(13) . . . . ?
C89 N7 C87 O12 -178.5(12) . . . . ?
C89 N7 C87 C88 -2.0(19) . . . . ?
C89A N7A C87A O12A 174(3) . . . . ?
C89A N7A C87A C90 3(4) . . . . ?
C90A N7A C87A O12A -4(4) . . . . ?
C90A N7A C87A C90 -175(3) . . . . ?

loop_
_platon_squeeze_void_nr
_platon_squeeze_void_average_x
_platon_squeeze_void_average_y
_platon_squeeze_void_average_z
_platon_squeeze_void_volume
_platon_squeeze_void_count_electrons
_platon_squeeze_void_content
1 0.369 0.445 0.291 84 18 '2 H2O'
2 0.631 0.555 0.709 84 18 '2 H2O'

loop_
_twin_individual_id
_twin_individual_mass_fraction_refined
1 0.8738(6)
2 0.1262(6)
